data_7007190
loop_
_publ_author_name
'Carbonera, Chiara'
'S\'anchez Costa, Jos\'e'
'Money, Victoria A.'
'Elha\"ik, J\'er\^ome'
'Howard, Judith A. K.'
'Halcrow, Malcolm A.'
'L\'etard, Jean-Fran\,cois'

_publ_section_title
;
 Photomagnetic properties of iron(II) spin crossover complexes of
 2,6-dipyrazolylpyridine and 2,6-dipyrazolylpyrazine ligands.
;
_journal_issue 25
_journal_name_full 'Dalton transactions (Cambridge, England : 2003)'
_journal_page_first 3058
_journal_page_last 3066
_journal_paper_doi 10.1039/b601366j
_journal_year 2006
_chemical_formula_moiety 'C24 H22 Fe N10 O2, 2(Cl O4)'
_chemical_formula_sum 'C24 H22 Cl2 Fe N10 O10'
_chemical_formula_weight 737.27
_chemical_name_common
;
Bis(2,6-di(pyrazol-1-yl)-4-(hydroxymethyl)pyridine)iron(ii)
diperchlorate (compound 5)
;
_chemical_name_systematic
;
Bis[2,6-di(pyrazol-1-yl)-4-(hydroxymethyl)pyridine]iron(II)
diperchlorate (compound 5)
;
_space_group_IT_number 9
_symmetry_cell_setting monoclinic
_symmetry_space_group_name_Hall 'C -2yc'
_symmetry_space_group_name_H-M 'C 1 c 1'
_atom_sites_solution_hydrogens geom
_atom_sites_solution_primary direct
_atom_sites_solution_secondary difmap
_audit_creation_method SHELXL-97
_cell_angle_alpha 90.00
_cell_angle_beta 99.90(3)
_cell_angle_gamma 90.00
_cell_formula_units_Z 4
_cell_length_a 11.969(2)
_cell_length_b 11.986(2)
_cell_length_c 20.094(4)
_cell_measurement_reflns_used 3908
_cell_measurement_temperature 30(2)
_cell_measurement_theta_max 27.4175
_cell_measurement_theta_min 2.4245
_cell_volume 2839.8(9)
_computing_cell_refinement 'SMART version 5.060 (Bruker, 1999)'
_computing_data_collection 'SMART version 5.060 (Bruker, 1999)'
_computing_data_reduction 'SAINT version 6.02A (Bruker, 2001)'
_computing_molecular_graphics 'SHELXTL version 5.10 (Bruker, 1997)'
_computing_publication_material 'SHELXTL version 5.10 (Bruker, 1997)'
_computing_structure_refinement 'SHELXL-97 (Sheldrick, 1997)'
_computing_structure_solution 'SHELXS-97 (Sheldrick, 1990)'
_diffrn_ambient_temperature 30(2)
_diffrn_measured_fraction_theta_full 0.926
_diffrn_measured_fraction_theta_max 0.926
_diffrn_measurement_device_type 'Bruker SMART 1000'
_diffrn_measurement_method /w
_diffrn_radiation_monochromator graphite
_diffrn_radiation_source 'fine-focus sealed tube'
_diffrn_radiation_type MoK\a
_diffrn_radiation_wavelength 0.71073
_diffrn_reflns_av_R_equivalents 0.0794
_diffrn_reflns_av_sigmaI/netI 0.1307
_diffrn_reflns_limit_h_max 15
_diffrn_reflns_limit_h_min -15
_diffrn_reflns_limit_k_max 12
_diffrn_reflns_limit_k_min -15
_diffrn_reflns_limit_l_max 20
_diffrn_reflns_limit_l_min -25
_diffrn_reflns_number 6110
_diffrn_reflns_theta_full 27.45
_diffrn_reflns_theta_max 27.45
_diffrn_reflns_theta_min 2.51
_diffrn_standards_decay_% 0
_diffrn_standards_interval_count 0
_diffrn_standards_interval_time 0
_diffrn_standards_number 0
_exptl_absorpt_coefficient_mu 0.797
_exptl_absorpt_correction_T_max 1.00000
_exptl_absorpt_correction_T_min 0.290621
_exptl_absorpt_correction_type multi-scan
_exptl_absorpt_process_details 'XPREP (SHELXTL, 1997)'
_exptl_crystal_colour brown
_exptl_crystal_density_diffrn 1.724
_exptl_crystal_density_method 'not measured'
_exptl_crystal_description pyramid
_exptl_crystal_F_000 1504
_exptl_crystal_size_max 0.22
_exptl_crystal_size_mid 0.18
_exptl_crystal_size_min 0.18
_refine_diff_density_max 4.765
_refine_diff_density_min -4.305
_refine_diff_density_rms 0.313
_refine_ls_abs_structure_details 'Flack H D (1983), Acta Cryst. A39, 876-881'
_refine_ls_abs_structure_Flack 0.00(16)
_refine_ls_extinction_method none
_refine_ls_goodness_of_fit_ref 1.311
_refine_ls_hydrogen_treatment constr
_refine_ls_matrix_type full
_refine_ls_number_parameters 192
_refine_ls_number_reflns 4103
_refine_ls_number_restraints 2
_refine_ls_restrained_S_all 1.311
_refine_ls_R_factor_all 0.1503
_refine_ls_R_factor_gt 0.1426
_refine_ls_shift/su_max 0.000
_refine_ls_shift/su_mean 0.000
_refine_ls_structure_factor_coef Fsqd
_refine_ls_weighting_details 'calc w=1/[\s^2^(Fo^2^)+(0.2000P)^2^+0.0000P] where P=(Fo^2^+2Fc^2^)/3'
_refine_ls_weighting_scheme calc
_refine_ls_wR_factor_gt 0.3375
_refine_ls_wR_factor_ref 0.3456
_reflns_number_gt 3559
_reflns_number_total 4103
_reflns_threshold_expression >2sigma(I)
_cod_data_source_file b601366j.txt
_cod_data_source_block sad_2
_cod_depositor_comments
;
The following automatic conversions were performed:
'_symmetry_cell_setting' value 'Monoclinic' changed to 'monoclinic'
according to '/home/saulius/struct/CIF-dictionaries/cif_core.dic'
dictionary named 'cif_core.dic' version 2.4.1 from 2010-06-29.

Automatic conversion script
Id: cif_fix_enum 1527 2010-12-29 10:47:43Z saulius 
;
_cod_original_cell_volume 2839.7(10)
_cod_original_sg_symbol_Hall C-2yc
_cod_original_sg_symbol_H-M Cc
_cod_database_code 7007190

loop_
_symmetry_equiv_pos_as_xyz
'x, y, z'
'x, -y, z+1/2'
'x+1/2, y+1/2, z'
'x+1/2, -y+1/2, z+1/2'

loop_
_atom_site_label
_atom_site_type_symbol
_atom_site_fract_x
_atom_site_fract_y
_atom_site_fract_z
_atom_site_U_iso_or_equiv
_atom_site_adp_type
_atom_site_occupancy
_atom_site_symmetry_multiplicity
_atom_site_calc_flag
_atom_site_refinement_flags
_atom_site_disorder_assembly
_atom_site_disorder_group
Fe1 Fe 0.59926(11) 0.17614(13) 0.10719(9) 0.0082(4) Uiso 1 1 d . . .
N1 N 0.7572(8) 0.1163(9) 0.1306(5) 0.015(2) Uiso 1 1 d . . .
N2 N 0.7982(8) 0.1162(9) 0.1990(5) 0.015(2) Uiso 1 1 d . . .
C1 C 0.8437(11) 0.0765(11) 0.1038(7) 0.016(2) Uiso 1 1 d . . .
H1 H 0.8407 0.0622 0.0580 0.019 Uiso 1 1 calc R . .
C2 C 0.9386(11) 0.0593(11) 0.1531(7) 0.018(3) Uiso 1 1 d . . .
H2 H 1.0100 0.0369 0.1460 0.021 Uiso 1 1 calc R . .
C3 C 0.9076(10) 0.0814(11) 0.2136(7) 0.016(2) Uiso 1 1 d . . .
H3 H 0.9521 0.0743 0.2561 0.019 Uiso 1 1 calc R . .
N3 N 0.6216(8) 0.1832(8) 0.2043(6) 0.011(2) Uiso 1 1 d . . .
C4 C 0.7232(9) 0.1572(10) 0.2410(6) 0.011(2) Uiso 1 1 d . . .
C5 C 0.7501(9) 0.1748(10) 0.3091(6) 0.010(2) Uiso 1 1 d . . .
H5 H 0.8214 0.1573 0.3333 0.012 Uiso 1 1 calc R . .
C6 C 0.6647(8) 0.2205(9) 0.3404(6) 0.008(2) Uiso 1 1 d . B .
C7 C 0.6898(9) 0.2446(10) 0.4158(6) 0.012(2) Uiso 1 1 d . . .
H7A H 0.6344 0.2971 0.4272 0.015 Uiso 1 1 calc R A 1
H7B H 0.6836 0.1762 0.4407 0.015 Uiso 1 1 calc R A 1
O1 O 0.7998(7) 0.2894(8) 0.4347(5) 0.0170(18) Uiso 1 1 d . B 1
H1A H 0.8455 0.2506 0.4191 0.026 Uiso 1 1 calc R B 1
C8 C 0.5587(9) 0.2459(10) 0.3039(6) 0.009(2) Uiso 1 1 d . . .
H8 H 0.5014 0.2752 0.3246 0.011 Uiso 1 1 calc R B .
C9 C 0.5422(9) 0.2253(9) 0.2341(6) 0.009(2) Uiso 1 1 d . B .
N4 N 0.4455(8) 0.2531(9) 0.1890(5) 0.0125(19) Uiso 1 1 d . . .
N5 N 0.4507(9) 0.2402(9) 0.1211(6) 0.016(2) Uiso 1 1 d . B .
C10 C 0.3432(10) 0.2908(10) 0.1976(6) 0.012(2) Uiso 1 1 d . B .
H10 H 0.3188 0.3030 0.2385 0.015 Uiso 1 1 calc R . .
C11 C 0.2808(10) 0.3078(11) 0.1327(7) 0.016(2) Uiso 1 1 d . . .
H11 H 0.2070 0.3345 0.1216 0.019 Uiso 1 1 calc R B .
C12 C 0.3521(10) 0.2765(11) 0.0891(7) 0.015(2) Uiso 1 1 d . B .
H12 H 0.3328 0.2805 0.0423 0.018 Uiso 1 1 calc R . .
N6 N 0.5326(8) 0.0229(9) 0.0853(5) 0.0119(19) Uiso 1 1 d . . .
N7 N 0.5139(8) 0.0019(9) 0.0172(5) 0.0125(19) Uiso 1 1 d . . .
C13 C 0.4988(10) -0.0655(11) 0.1136(7) 0.015(2) Uiso 1 1 d . . .
H13 H 0.5024 -0.0742 0.1599 0.018 Uiso 1 1 calc R . .
C14 C 0.4564(11) -0.1460(11) 0.0652(7) 0.018(3) Uiso 1 1 d . . .
H14 H 0.4257 -0.2152 0.0728 0.022 Uiso 1 1 calc R . .
C15 C 0.4700(10) -0.1008(11) 0.0044(7) 0.016(2) Uiso 1 1 d . . .
H15 H 0.4523 -0.1347 -0.0377 0.019 Uiso 1 1 calc R . .
N8 N 0.5796(8) 0.1749(8) 0.0106(6) 0.010(2) Uiso 1 1 d . . .
C16 C 0.5418(9) 0.0851(10) -0.0255(6) 0.012(2) Uiso 1 1 d . . .
C17 C 0.5345(9) 0.0784(10) -0.0957(6) 0.013(2) Uiso 1 1 d . . .
H17 H 0.5087 0.0145 -0.1198 0.016 Uiso 1 1 calc R . .
C18 C 0.5686(10) 0.1743(10) -0.1278(7) 0.014(2) Uiso 1 1 d . . .
C19 C 0.5654(11) 0.1697(10) -0.2023(7) 0.015(2) Uiso 1 1 d . . .
H19A H 0.4887 0.1849 -0.2251 0.018 Uiso 1 1 calc R . .
H19B H 0.6142 0.2277 -0.2150 0.018 Uiso 1 1 calc R . .
O2 O 0.6009(7) 0.0641(8) -0.2248(5) 0.0167(18) Uiso 1 1 d . . .
H2A H 0.6680 0.0541 -0.2093 0.025 Uiso 1 1 calc R . .
C20 C 0.6052(10) 0.2698(11) -0.0910(6) 0.015(2) Uiso 1 1 d . . .
H20 H 0.6268 0.3336 -0.1120 0.018 Uiso 1 1 calc R . .
C21 C 0.6082(9) 0.2654(10) -0.0213(6) 0.012(2) Uiso 1 1 d . . .
N9 N 0.6469(9) 0.3538(9) 0.0234(6) 0.015(2) Uiso 1 1 d . . .
N10 N 0.6559(9) 0.3270(8) 0.0910(6) 0.013(2) Uiso 1 1 d . . .
C22 C 0.6770(10) 0.4615(11) 0.0154(7) 0.018(2) Uiso 1 1 d . . .
H22 H 0.6755 0.4986 -0.0253 0.021 Uiso 1 1 calc R . .
C23 C 0.7097(11) 0.5048(12) 0.0782(7) 0.019(3) Uiso 1 1 d . . .
H23 H 0.7371 0.5763 0.0888 0.023 Uiso 1 1 calc R . .
C24 C 0.6937(9) 0.4191(11) 0.1245(6) 0.013(2) Uiso 1 1 d . . .
H24 H 0.7076 0.4263 0.1713 0.016 Uiso 1 1 calc R . .
Cl1 Cl 0.3810(2) 0.4398(2) 0.40792(15) 0.0128(6) Uiso 1 1 d . . .
O3 O 0.3233(7) 0.4005(8) 0.3419(5) 0.0185(18) Uiso 1 1 d . . .
O4 O 0.2987(8) 0.4921(9) 0.4407(5) 0.022(2) Uiso 1 1 d . . .
O5 O 0.4309(8) 0.3457(8) 0.4479(5) 0.0189(19) Uiso 1 1 d . . .
O6 O 0.4658(8) 0.5181(8) 0.3958(5) 0.021(2) Uiso 1 1 d . . .
Cl2 Cl 0.2721(2) 0.0263(2) 0.30781(15) 0.0154(6) Uiso 1 1 d . . .
O7 O 0.1679(8) 0.0640(9) 0.2679(6) 0.026(2) Uiso 1 1 d . . .
O8 O 0.2537(8) -0.0044(9) 0.3756(5) 0.023(2) Uiso 1 1 d . . .
O9 O 0.3132(9) -0.0720(9) 0.2771(6) 0.029(2) Uiso 1 1 d . . .
O10 O 0.3541(9) 0.1139(10) 0.3146(6) 0.033(2) Uiso 1 1 d . . .

loop_
_atom_type_symbol
_atom_type_description
_atom_type_scat_dispersion_real
_atom_type_scat_dispersion_imag
_atom_type_scat_source
C C 0.0033 0.0016 'International Tables Vol C Tables 4.2.6.8 and 6.1.1.4'
H H 0.0000 0.0000 'International Tables Vol C Tables 4.2.6.8 and 6.1.1.4'
N N 0.0061 0.0033 'International Tables Vol C Tables 4.2.6.8 and 6.1.1.4'
O O 0.0106 0.0060 'International Tables Vol C Tables 4.2.6.8 and 6.1.1.4'
Cl Cl 0.1484 0.1585 'International Tables Vol C Tables 4.2.6.8 and 6.1.1.4'
Fe Fe 0.3463 0.8444 'International Tables Vol C Tables 4.2.6.8 and 6.1.1.4'

loop_
_geom_angle_atom_site_label_1
_geom_angle_atom_site_label_2
_geom_angle_atom_site_label_3
_geom_angle
_geom_angle_site_symmetry_1
_geom_angle_site_symmetry_3
_geom_angle_publ_flag
N8 Fe1 N3 177.7(4) . . ?
N8 Fe1 N10 80.0(4) . . ?
N3 Fe1 N10 97.7(4) . . ?
N8 Fe1 N5 100.8(4) . . ?
N3 Fe1 N5 79.2(4) . . ?
N10 Fe1 N5 90.6(4) . . ?
N8 Fe1 N1 100.5(4) . . ?
N3 Fe1 N1 79.4(4) . . ?
N10 Fe1 N1 91.7(4) . . ?
N5 Fe1 N1 158.7(5) . . ?
N8 Fe1 N6 78.3(4) . . ?
N3 Fe1 N6 103.9(4) . . ?
N10 Fe1 N6 158.3(4) . . ?
N5 Fe1 N6 93.0(4) . . ?
N1 Fe1 N6 92.7(4) . . ?
C1 N1 N2 103.5(10) . . ?
C1 N1 Fe1 143.2(10) . . ?
N2 N1 Fe1 113.3(7) . . ?
C3 N2 N1 112.3(10) . . ?
C3 N2 C4 131.5(11) . . ?
N1 N2 C4 116.0(9) . . ?
N1 C1 C2 111.2(12) . . ?
C3 C2 C1 107.1(11) . . ?
C2 C3 N2 105.6(11) . . ?
C9 N3 C4 119.9(11) . . ?
C9 N3 Fe1 119.7(9) . . ?
C4 N3 Fe1 120.0(8) . . ?
N3 C4 C5 123.2(11) . . ?
N3 C4 N2 111.0(10) . . ?
C5 C4 N2 125.6(10) . . ?
C4 C5 C6 116.4(10) . . ?
C8 C6 C5 121.4(10) . . ?
C8 C6 C7 119.4(9) . . ?
C5 C6 C7 119.2(9) . . ?
O1 C7 C6 110.9(9) . . ?
C6 C8 C9 116.6(10) . . ?
N3 C9 N4 112.6(10) . . ?
N3 C9 C8 122.4(11) . . ?
N4 C9 C8 124.8(10) . . ?
C10 N4 C9 132.4(10) . . ?
C10 N4 N5 111.2(10) . . ?
C9 N4 N5 116.4(9) . . ?
C12 N5 N4 104.8(10) . . ?
C12 N5 Fe1 143.3(9) . . ?
N4 N5 Fe1 111.9(7) . . ?
N4 C10 C11 106.3(10) . . ?
C12 C11 C10 105.2(11) . . ?
N5 C12 C11 112.4(12) . . ?
C13 N6 N7 106.1(10) . . ?
C13 N6 Fe1 142.0(9) . . ?
N7 N6 Fe1 112.0(7) . . ?
C15 N7 N6 110.4(10) . . ?
C15 N7 C16 131.6(11) . . ?
N6 N7 C16 117.9(10) . . ?
N6 C13 C14 111.2(12) . . ?
C15 C14 C13 105.1(12) . . ?
N7 C15 C14 107.1(12) . . ?
C16 N8 C21 119.1(11) . . ?
C16 N8 Fe1 121.9(8) . . ?
C21 N8 Fe1 118.9(8) . . ?
N8 C16 N7 109.7(11) . . ?
N8 C16 C17 123.4(11) . . ?
N7 C16 C17 126.8(11) . . ?
C16 C17 C18 116.1(11) . . ?
C20 C18 C17 121.2(12) . . ?
C20 C18 C19 121.0(11) . . ?
C17 C18 C19 117.9(11) . . ?
O2 C19 C18 113.1(10) . . ?
C18 C20 C21 116.9(11) . . ?
N8 C21 C20 123.2(11) . . ?
N8 C21 N9 112.8(11) . . ?
C20 C21 N9 123.9(11) . . ?
C22 N9 N10 111.1(10) . . ?
C22 N9 C21 134.5(12) . . ?
N10 N9 C21 114.4(10) . . ?
C24 N10 N9 105.5(10) . . ?
C24 N10 Fe1 140.5(9) . . ?
N9 N10 Fe1 113.7(8) . . ?
N9 C22 C23 107.1(12) . . ?
C22 C23 C24 106.4(12) . . ?
N10 C24 C23 110.0(12) . . ?
O4 Cl1 O6 110.9(6) . . ?
O4 Cl1 O5 109.7(6) . . ?
O6 Cl1 O5 111.5(6) . . ?
O4 Cl1 O3 107.8(6) . . ?
O6 Cl1 O3 107.1(6) . . ?
O5 Cl1 O3 109.6(6) . . ?
O10 Cl2 O7 109.8(6) . . ?
O10 Cl2 O9 111.0(6) . . ?
O7 Cl2 O9 110.0(6) . . ?
O10 Cl2 O8 107.9(6) . . ?
O7 Cl2 O8 110.2(6) . . ?
O9 Cl2 O8 107.9(7) . . ?

loop_
_geom_bond_atom_site_label_1
_geom_bond_atom_site_label_2
_geom_bond_distance
_geom_bond_site_symmetry_2
_geom_bond_publ_flag
Fe1 N8 1.915(11) . ?
Fe1 N3 1.926(11) . ?
Fe1 N10 1.978(10) . ?
Fe1 N5 2.000(10) . ?
Fe1 N1 2.000(10) . ?
Fe1 N6 2.021(10) . ?
N1 C1 1.335(16) . ?
N1 N2 1.378(15) . ?
N2 C3 1.358(16) . ?
N2 C4 1.422(15) . ?
C1 C2 1.389(18) . ?
C2 C3 1.356(19) . ?
N3 C9 1.308(15) . ?
N3 C4 1.346(16) . ?
C4 C5 1.366(17) . ?
C5 C6 1.401(15) . ?
C6 C8 1.386(14) . ?
C6 C7 1.521(15) . ?
C7 O1 1.412(14) . ?
C8 C9 1.404(16) . ?
C9 N4 1.383(15) . ?
N4 C10 1.344(15) . ?
N4 N5 1.384(14) . ?
N5 C12 1.317(17) . ?
C10 C11 1.402(18) . ?
C11 C12 1.377(17) . ?
N6 C13 1.298(16) . ?
N6 N7 1.372(14) . ?
N7 C15 1.345(16) . ?
N7 C16 1.394(15) . ?
C13 C14 1.401(18) . ?
C14 C15 1.372(19) . ?
N8 C16 1.333(15) . ?
N8 C21 1.334(15) . ?
C16 C17 1.401(17) . ?
C17 C18 1.411(17) . ?
C18 C20 1.392(17) . ?
C18 C19 1.492(18) . ?
C19 O2 1.433(15) . ?
C20 C21 1.397(18) . ?
C21 N9 1.414(16) . ?
N9 C22 1.357(17) . ?
N9 N10 1.381(15) . ?
N10 C24 1.330(16) . ?
C22 C23 1.358(19) . ?
C23 C24 1.420(18) . ?
Cl1 O4 1.422(10) . ?
Cl1 O6 1.433(10) . ?
Cl1 O5 1.453(10) . ?
Cl1 O3 1.465(10) . ?
Cl2 O10 1.429(11) . ?
Cl2 O7 1.434(11) . ?
Cl2 O9 1.454(12) . ?
Cl2 O8 1.463(11) . ?
